data_2010596
loop_
_publ_author_name
'Deng, Robert M. K.'
'Bilton, Clair'
'Dillon, Keith B.'
'Howard, Judith A. K.'

_publ_section_title
;
 Two saccharinate complexes:
 [Mn(phen)~2~(sac)(H~2~O)]^+^&#x00B7;sac^{--^} and
 [Co(bipy)~2~(sac)(H~2~O)]^+^&#x00B7;sac^{--^}
;
_journal_issue 2
_journal_name_full 'Acta Crystallographica Section C'
_journal_page_first 142
_journal_page_last 145
_journal_paper_doi 10.1107/S0108270199012664
_journal_volume 56
_journal_year 2000
_chemical_formula_iupac '[Co (C7 H4 N O3 S) (C10 H8 N2)2 (H2 O)] (C7 H4 N O3 S)'
_chemical_formula_moiety 'C27 H22 Co N5 O4 S 1+, C7 H4 N O3 S 1-'
_chemical_formula_sum 'C34 H26 Co N6 O7 S2'
_chemical_formula_weight 753.66
_chemical_melting_point 455
_chemical_name_systematic
;
(1,2-benzisothiazol-3(2H)-one-1,1-dioxide)aquabis(2,2'-bipyridine)
cobalt(II)1,2-benzisothiazol-3(2H)-one-1,1-dioxide
;
_space_group_IT_number 14
_symmetry_cell_setting monoclinic
_symmetry_space_group_name_Hall '-P 2yn'
_symmetry_space_group_name_H-M 'P 1 21/n 1'
_cell_angle_alpha 90.00
_cell_angle_beta 93.2720(10)
_cell_angle_gamma 90.00
_cell_formula_units_Z 4
_cell_length_a 7.69820(10)
_cell_length_b 31.3359(5)
_cell_length_c 13.2179(2)
_cell_measurement_reflns_used 501
_cell_measurement_temperature 150
_cell_measurement_theta_max 19.99
_cell_measurement_theta_min 14.87
_cell_volume 3183.36(8)
_computing_cell_refinement 'SAINT (Siemens, 1995)'
_computing_data_collection 'SMART (Siemens, 1995)'
_computing_data_reduction SAINT
_computing_molecular_graphics 'SHELXTL (Sheldrick, 1991)'
_computing_publication_material SHELXL97
_computing_structure_refinement 'SHELXL97 (Sheldrick, 1997)'
_computing_structure_solution 'SHELXS97 (Sheldrick, 1990)'
_diffrn_ambient_temperature 150
_diffrn_measured_fraction_theta_full .996
_diffrn_measured_fraction_theta_max .996
_diffrn_measurement_device_type 'Siemens SMART CCD area-detector'
_diffrn_measurement_method '\w scans'
_diffrn_radiation_monochromator graphite
_diffrn_radiation_source 'fine-focus sealed tube'
_diffrn_radiation_type MoK\a
_diffrn_radiation_wavelength .71073
_diffrn_reflns_av_R_equivalents .030
_diffrn_reflns_av_sigmaI/netI .0255
_diffrn_reflns_limit_h_max 9
_diffrn_reflns_limit_h_min -9
_diffrn_reflns_limit_k_max 40
_diffrn_reflns_limit_k_min -40
_diffrn_reflns_limit_l_max 12
_diffrn_reflns_limit_l_min -17
_diffrn_reflns_number 22343
_diffrn_reflns_theta_full 27.46
_diffrn_reflns_theta_max 27.46
_diffrn_reflns_theta_min 1.30
_exptl_absorpt_coefficient_mu .732
_exptl_absorpt_correction_T_max .803
_exptl_absorpt_correction_T_min .651
_exptl_absorpt_correction_type multi-scan
_exptl_absorpt_process_details '(SADABS; Sheldrick, 1996)'
_exptl_crystal_colour orange
_exptl_crystal_density_diffrn 1.573
_exptl_crystal_density_method 'not measured'
_exptl_crystal_description block
_exptl_crystal_F_000 1548
_exptl_crystal_size_max .4
_exptl_crystal_size_mid .3
_exptl_crystal_size_min .3
_refine_diff_density_max .37
_refine_diff_density_min -.43
_refine_ls_extinction_method none
_refine_ls_goodness_of_fit_ref 1.147
_refine_ls_hydrogen_treatment refall
_refine_ls_matrix_type full
_refine_ls_number_parameters 555
_refine_ls_number_reflns 7238
_refine_ls_number_restraints 0
_refine_ls_restrained_S_all 1.147
_refine_ls_R_factor_all .043
_refine_ls_R_factor_gt .033
_refine_ls_shift/su_max .001
_refine_ls_structure_factor_coef Fsqd
_refine_ls_weighting_details 'calc w = 1/[\s^2^(Fo^2^)+(0.0214P)^2^+2.8879P] where P = (Fo^2^+2Fc^2^)/3'
_refine_ls_weighting_scheme calc
_refine_ls_wR_factor_all .073
_refine_ls_wR_factor_ref .079
_reflns_number_gt 6294
_reflns_number_total 7238
_reflns_threshold_expression I>2\s(I)
_cod_data_source_file bm1359.cif
_cod_data_source_block II
_cod_original_sg_symbol_H-M 'P 21/n'
_cod_database_code 2010596

loop_
_symmetry_equiv_pos_as_xyz
'x, y, z'
'-x+1/2, y+1/2, -z+1/2'
'-x, -y, -z'
'x-1/2, -y-1/2, z-1/2'

loop_
_atom_site_label
_atom_site_fract_x
_atom_site_fract_y
_atom_site_fract_z
_atom_site_U_iso_or_equiv
_atom_site_adp_type
_atom_site_calc_flag
_atom_site_refinement_flags
_atom_site_occupancy
_atom_site_disorder_assembly
_atom_site_disorder_group
_atom_site_type_symbol
Co1 .98479(3) .149168(8) .444220(18) .01770(7) Uani d . 1 . . Co
N1 1.1660(2) .13975(5) .57402(11) .0183(3) Uani d . 1 . . N
C1 1.3089(2) .11384(6) .57894(14) .0195(4) Uani d . 1 . . C
O1 1.36922(19) .09556(5) .50532(10) .0277(3) Uani d . 1 . . O
C2 1.3876(2) .10876(6) .68433(14) .0196(4) Uani d . 1 . . C
C3 1.5276(3) .08295(7) .71654(17) .0278(4) Uani d . 1 . . C
H3 1.584(3) .0671(7) .6685(17) .024(6) Uiso d . 1 . . H
C4 1.5749(3) .08196(7) .81968(17) .0314(5) Uani d . 1 . . C
H4 1.676(4) .0642(9) .843(2) .043(7) Uiso d . 1 . . H
C5 1.4847(3) .10561(7) .88906(17) .0301(5) Uani d . 1 . . C
H5 1.519(3) .1031(8) .9599(19) .034(7) Uiso d . 1 . . H
C6 1.3428(3) .13112(7) .85692(15) .0259(4) Uani d . 1 . . C
H6 1.274(3) .1470(8) .9041(19) .034(7) Uiso d . 1 . . H
C7 1.2990(2) .13205(6) .75375(14) .0195(4) Uani d . 1 . . C
S1 1.12605(6) .158874(14) .68637(3) .01833(10) Uani d . 1 . . S
O2 1.15131(19) .20465(4) .68975(11) .0267(3) Uani d . 1 . . O
O3 .96057(17) .14355(5) .71762(10) .0256(3) Uani d . 1 . . O
N2 .8260(2) .19417(5) .51738(12) .0196(3) Uani d . 1 . . N
C8 .6807(3) .18422(6) .56372(16) .0252(4) Uani d . 1 . . C
H8 .663(3) .1544(8) .5727(17) .025(6) Uiso d . 1 . . H
C9 .5672(3) .21471(7) .59817(17) .0295(4) Uani d . 1 . . C
H9 .468(3) .2052(8) .632(2) .040(7) Uiso d . 1 . . H
C10 .6061(3) .25743(7) .58349(17) .0290(4) Uani d . 1 . . C
H10 .534(3) .2793(8) .6048(19) .038(7) Uiso d . 1 . . H
C11 .7561(3) .26803(6) .53591(16) .0252(4) Uani d . 1 . . C
H11 .782(3) .2968(8) .5255(17) .029(6) Uiso d . 1 . . H
C12 .8642(2) .23576(6) .50377(14) .0189(4) Uani d . 1 . . C
C13 1.0275(2) .24417(6) .45145(14) .0200(4) Uani d . 1 . . C
C14 1.0989(3) .28492(7) .44179(17) .0282(4) Uani d . 1 . . C
H14 1.049(3) .3085(8) .4704(18) .032(6) Uiso d . 1 . . H
C15 1.2492(3) .29005(7) .38897(18) .0336(5) Uani d . 1 . . C
H15 1.304(3) .3176(9) .3827(19) .039(7) Uiso d . 1 . . H
C16 1.3236(3) .25440(7) .34774(18) .0330(5) Uani d . 1 . . C
H16 1.425(4) .2567(9) .313(2) .046(8) Uiso d . 1 . . H
C17 1.2481(3) .21469(7) .36177(16) .0274(4) Uani d . 1 . . C
H17 1.297(3) .1883(8) .3357(18) .030(6) Uiso d . 1 . . H
N3 1.1024(2) .20945(5) .41186(12) .0205(3) Uani d . 1 . . N
N4 .8460(2) .09075(5) .46791(12) .0217(3) Uani d . 1 . . N
C18 .8849(3) .06192(7) .54072(16) .0271(4) Uani d . 1 . . C
H18 .963(3) .0704(8) .5962(18) .029(6) Uiso d . 1 . . H
C19 .8134(3) .02110(7) .54113(18) .0296(4) Uani d . 1 . . C
H19 .841(3) .0020(8) .5982(18) .029(6) Uiso d . 1 . . H
C20 .6990(3) .00947(7) .46058(18) .0295(4) Uani d . 1 . . C
H20 .652(3) -.0182(8) .4557(18) .030(6) Uiso d . 1 . . H
C21 .6543(3) .03911(7) .38513(17) .0271(4) Uani d . 1 . . C
H21 .570(3) .0337(7) .3289(17) .023(6) Uiso d . 1 . . H
C22 .7288(2) .07973(6) .39147(15) .0219(4) Uani d . 1 . . C
C23 .6831(2) .11441(6) .31739(14) .0213(4) Uani d . 1 . . C
C24 .5377(3) .11237(7) .24996(16) .0265(4) Uani d . 1 . . C
H24 .470(3) .0882(8) .2489(17) .024(6) Uiso d . 1 . . H
C25 .4945(3) .14743(7) .18933(16) .0293(4) Uani d . 1 . . C
H25 .397(3) .1466(7) .1424(17) .025(6) Uiso d . 1 . . H
C26 .6007(3) .18343(7) .19652(16) .0288(4) Uani d . 1 . . C
H26 .580(3) .2090(9) .161(2) .037(7) Uiso d . 1 . . H
C27 .7455(3) .18272(7) .26366(16) .0263(4) Uani d . 1 . . C
H27 .817(3) .2071(8) .2714(17) .028(6) Uiso d . 1 . . H
N5 .7866(2) .14928(5) .32386(12) .0221(3) Uani d . 1 . . N
O4 1.1524(2) .11886(5) .35208(11) .0269(3) Uani d . 1 . . O
H4A 1.228(4) .1065(9) .385(2) .048(9) Uiso d . 1 . . H
H4B 1.125(4) .1041(10) .291(2) .056(9) Uiso d . 1 . . H
N6 1.0912(2) .07970(5) 1.16974(12) .0262(4) Uani d . 1 . . N
C28 1.1902(3) .04510(6) 1.14836(14) .0229(4) Uani d . 1 . . C
O5 1.2777(2) .02422(5) 1.21230(11) .0330(3) Uani d . 1 . . O
C29 1.1843(2) .03518(6) 1.03642(14) .0193(4) Uani d . 1 . . C
C30 1.2679(3) .00285(6) .98692(16) .0255(4) Uani d . 1 . . C
H30 1.339(3) -.0171(8) 1.0217(18) .030(6) Uiso d . 1 . . H
C31 1.2410(3) -.00047(7) .88190(17) .0293(4) Uani d . 1 . . C
H31 1.294(3) -.0213(8) .8491(19) .035(7) Uiso d . 1 . . H
C32 1.1325(3) .02799(7) .82807(15) .0279(4) Uani d . 1 . . C
H32 1.118(3) .0258(8) .7539(19) .032(6) Uiso d . 1 . . H
C33 1.0491(3) .06112(6) .87699(15) .0238(4) Uani d . 1 . . C
H33 .978(3) .0807(8) .8412(18) .028(6) Uiso d . 1 . . H
C34 1.0781(2) .06363(6) .98142(14) .0191(4) Uani d . 1 . . C
S2 1.00275(6) .101487(14) 1.06847(4) .02171(10) Uani d . 1 . . S
O6 .81530(19) .10186(5) 1.06813(12) .0312(3) Uani d . 1 . . O
O7 1.0814(2) .14267(5) 1.05018(12) .0316(3) Uani d . 1 . . O

loop_
_atom_site_aniso_label
_atom_site_aniso_U_11
_atom_site_aniso_U_22
_atom_site_aniso_U_33
_atom_site_aniso_U_12
_atom_site_aniso_U_13
_atom_site_aniso_U_23
Co1 .01781(13) .01648(12) .01891(13) -.00050(9) .00190(9) -.00071(9)
N1 .0186(7) .0186(7) .0178(7) .0019(6) .0021(6) -.0018(6)
C1 .0203(9) .0164(8) .0221(9) -.0006(7) .0028(7) .0010(7)
O1 .0296(8) .0300(8) .0240(7) .0101(6) .0056(6) -.0034(6)
C2 .0173(8) .0188(9) .0229(9) -.0018(7) .0018(7) .0029(7)
C3 .0224(10) .0288(10) .0326(11) .0046(8) .0044(8) .0052(9)
C4 .0214(10) .0354(12) .0371(12) .0006(9) -.0025(8) .0134(9)
C5 .0266(11) .0367(12) .0260(10) -.0076(9) -.0063(8) .0069(9)
C6 .0254(10) .0294(10) .0228(10) -.0044(8) .0002(8) -.0017(8)
C7 .0171(9) .0188(8) .0223(9) -.0012(7) -.0006(7) .0007(7)
S1 .0184(2) .0187(2) .0181(2) .00214(16) .00276(16) -.00135(16)
O2 .0317(8) .0201(7) .0286(7) .0036(6) .0044(6) -.0026(6)
O3 .0192(7) .0334(8) .0244(7) .0029(6) .0047(5) .0045(6)
N2 .0188(8) .0177(7) .0224(8) -.0004(6) .0021(6) .0005(6)
C8 .0216(9) .0209(9) .0336(11) -.0008(7) .0060(8) .0021(8)
C9 .0210(10) .0290(11) .0394(12) .0000(8) .0103(9) .0016(9)
C10 .0263(11) .0247(10) .0368(12) .0063(8) .0071(9) -.0015(9)
C11 .0286(10) .0162(9) .0310(10) .0015(8) .0044(8) .0009(8)
C12 .0193(9) .0179(8) .0194(9) -.0010(7) .0000(7) .0006(7)
C13 .0212(9) .0206(9) .0182(9) .0005(7) .0009(7) .0017(7)
C14 .0313(11) .0198(10) .0341(11) -.0024(8) .0067(9) .0026(8)
C15 .0340(12) .0262(11) .0413(13) -.0084(9) .0097(10) .0051(9)
C16 .0295(11) .0348(12) .0358(12) -.0069(9) .0125(9) .0033(9)
C17 .0272(10) .0275(10) .0284(10) -.0024(8) .0094(8) -.0007(8)
N3 .0205(8) .0207(8) .0206(8) -.0011(6) .0036(6) .0010(6)
N4 .0210(8) .0178(7) .0267(8) .0007(6) .0039(6) -.0002(6)
C18 .0278(10) .0239(10) .0296(10) .0003(8) .0024(8) .0022(8)
C19 .0304(11) .0217(10) .0375(12) .0034(8) .0069(9) .0045(9)
C20 .0306(11) .0170(9) .0420(12) -.0028(8) .0116(9) -.0036(8)
C21 .0238(10) .0251(10) .0330(11) -.0028(8) .0066(8) -.0063(8)
C22 .0193(9) .0211(9) .0260(10) .0004(7) .0065(7) -.0041(7)
C23 .0192(9) .0235(9) .0216(9) .0003(7) .0039(7) -.0044(7)
C24 .0207(10) .0299(11) .0291(10) -.0031(8) .0022(8) -.0063(8)
C25 .0231(10) .0378(12) .0266(10) .0029(9) -.0015(8) -.0031(9)
C26 .0300(11) .0312(11) .0248(10) .0044(9) -.0006(8) .0018(8)
C27 .0279(10) .0241(10) .0268(10) -.0023(8) .0001(8) .0005(8)
N5 .0218(8) .0220(8) .0225(8) -.0012(6) .0004(6) -.0003(6)
O4 .0267(8) .0328(8) .0212(7) .0045(6) .0016(6) -.0082(6)
N6 .0346(10) .0237(8) .0199(8) -.0002(7) -.0014(7) -.0036(6)
C28 .0256(10) .0199(9) .0227(9) -.0059(7) -.0035(7) -.0016(7)
O5 .0387(9) .0315(8) .0273(8) -.0008(7) -.0102(6) .0036(6)
C29 .0196(9) .0185(9) .0201(9) -.0046(7) .0023(7) .0003(7)
C30 .0254(10) .0196(9) .0320(11) .0001(8) .0061(8) .0032(8)
C31 .0352(11) .0222(10) .0321(11) -.0016(8) .0150(9) -.0049(8)
C32 .0363(11) .0282(10) .0197(10) -.0098(9) .0068(8) -.0037(8)
C33 .0245(10) .0240(9) .0228(9) -.0061(8) .0004(8) .0034(8)
C34 .0188(9) .0170(8) .0216(9) -.0039(7) .0021(7) -.0014(7)
S2 .0241(2) .0179(2) .0233(2) .00010(18) .00228(18) -.00254(17)
O6 .0257(8) .0311(8) .0372(8) .0043(6) .0056(6) -.0033(6)
O7 .0384(9) .0191(7) .0376(8) -.0026(6) .0058(7) -.0026(6)

loop_
_atom_type_symbol
_atom_type_description
_atom_type_scat_dispersion_real
_atom_type_scat_dispersion_imag
_atom_type_scat_source
C C .0033 .0016 'International Tables Vol C Tables 4.2.6.8 and 6.1.1.4'
H H .0000 .0000 'International Tables Vol C Tables 4.2.6.8 and 6.1.1.4'
N N .0061 .0033 'International Tables Vol C Tables 4.2.6.8 and 6.1.1.4'
O O .0106 .0060 'International Tables Vol C Tables 4.2.6.8 and 6.1.1.4'
S S .1246 .1234 'International Tables Vol C Tables 4.2.6.8 and 6.1.1.4'
Co Co .3494 .9721 'International Tables Vol C Tables 4.2.6.8 and 6.1.1.4'

loop_
_geom_angle_atom_site_label_1
_geom_angle_atom_site_label_2
_geom_angle_atom_site_label_3
_geom_angle
_geom_angle_publ_flag
N1 Co1 N2 95.21(6) yes
N1 Co1 N3 91.02(6) yes
N1 Co1 N4 94.10(6) yes
N1 Co1 N5 170.83(6) yes
N1 Co1 O4 90.50(6) yes
N2 Co1 N3 76.58(6) yes
N2 Co1 N4 101.19(6) yes
N2 Co1 N5 86.17(6) yes
N2 Co1 O4 165.61(6) yes
N3 Co1 N4 174.59(6) yes
N3 Co1 N5 98.11(6) yes
N3 Co1 O4 90.14(6) yes
N4 Co1 N5 76.75(6) yes
N4 Co1 O4 91.54(6) yes
N5 Co1 O4 90.30(6) yes
C1 N1 S1 111.40(13) yes
C1 N1 Co1 126.76(12) no
S1 N1 Co1 121.27(8) no
O1 C1 N1 124.98(17) no
O1 C1 C2 122.06(17) no
N1 C1 C2 112.95(16) no
C7 C2 C3 120.36(18) no
C7 C2 C1 111.91(16) no
C3 C2 C1 127.67(18) no
C4 C3 C2 117.8(2) no
C4 C3 H3 123.3(14) no
C2 C3 H3 118.9(14) no
C3 C4 C5 121.3(2) no
C3 C4 H4 118.0(16) no
C5 C4 H4 120.7(16) no
C4 C5 C6 120.9(2) no
C4 C5 H5 118.5(15) no
C6 C5 H5 120.5(15) no
C7 C6 C5 116.9(2) no
C7 C6 H6 120.4(15) no
C5 C6 H6 122.7(15) no
C2 C7 C6 122.72(18) no
C2 C7 S1 107.57(14) no
C6 C7 S1 129.65(16) no
O3 S1 O2 116.09(9) no
O3 S1 N1 110.51(9) no
O2 S1 N1 110.90(8) no
O3 S1 C7 110.39(9) no
O2 S1 C7 111.03(9) no
N1 S1 C7 96.14(9) no
C8 N2 C12 118.61(16) no
C8 N2 Co1 124.55(13) no
C12 N2 Co1 116.26(12) no
N2 C8 C9 123.08(19) no
N2 C8 H8 114.3(14) no
C9 C8 H8 122.6(14) no
C10 C9 C8 118.23(19) no
C10 C9 H9 123.5(16) no
C8 C9 H9 118.2(16) no
C11 C10 C9 119.11(19) no
C11 C10 H10 119.0(16) no
C9 C10 H10 121.9(16) no
C10 C11 C12 119.51(18) no
C10 C11 H11 119.1(15) no
C12 C11 H11 121.4(15) no
N2 C12 C11 121.45(17) no
N2 C12 C13 115.34(16) no
C11 C12 C13 123.21(17) no
N3 C13 C14 121.41(18) no
N3 C13 C12 115.26(16) no
C14 C13 C12 123.32(17) no
C15 C14 C13 119.5(2) no
C15 C14 H14 119.4(15) no
C13 C14 H14 121.1(15) no
C16 C15 C14 118.6(2) no
C16 C15 H15 119.9(16) no
C14 C15 H15 121.4(16) no
C15 C16 C17 119.0(2) no
C15 C16 H16 120.7(17) no
C17 C16 H16 120.3(17) no
N3 C17 C16 122.8(2) no
N3 C17 H17 114.8(14) no
C16 C17 H17 122.4(14) no
C17 N3 C13 118.61(17) no
C17 N3 Co1 125.33(13) no
C13 N3 Co1 115.93(12) no
C18 N4 C22 118.25(17) no
C18 N4 Co1 125.81(14) no
C22 N4 Co1 114.95(13) no
N4 C18 C19 123.3(2) no
N4 C18 H18 117.8(14) no
C19 C18 H18 118.8(14) no
C20 C19 C18 118.1(2) no
C20 C19 H19 122.0(14) no
C18 C19 H19 119.9(14) no
C19 C20 C21 119.58(19) no
C19 C20 H20 121.2(15) no
C21 C20 H20 119.3(15) no
C20 C21 C22 118.8(2) no
C20 C21 H21 124.0(13) no
C22 C21 H21 117.2(13) no
N4 C22 C21 121.92(18) no
N4 C22 C23 115.10(16) no
C21 C22 C23 122.96(18) no
N5 C23 C24 121.81(18) no
N5 C23 C22 115.55(16) no
C24 C23 C22 122.54(18) no
C25 C24 C23 119.34(19) no
C25 C24 H24 121.9(14) no
C23 C24 H24 118.7(14) no
C24 C25 C26 118.76(19) no
C24 C25 H25 120.7(14) no
C26 C25 H25 120.5(14) no
C27 C26 C25 118.6(2) no
C27 C26 H26 116.3(16) no
C25 C26 H26 125.1(16) no
N5 C27 C26 123.1(2) no
N5 C27 H27 116.8(14) no
C26 C27 H27 120.0(14) no
C27 N5 C23 118.35(17) no
C27 N5 Co1 125.16(14) no
C23 N5 Co1 115.98(13) no
Co1 O4 H4A 111(2) no
Co1 O4 H4B 128.1(18) no
H4A O4 H4B 110(3) no
C28 N6 S2 112.20(13) yes
O5 C28 N6 124.58(18) no
O5 C28 C29 123.05(18) no
N6 C28 C29 112.37(16) no
C30 C29 C34 119.92(18) no
C30 C29 C28 128.65(18) no
C34 C29 C28 111.43(16) no
C29 C30 C31 118.54(19) no
C29 C30 H30 122.2(15) no
C31 C30 H30 119.2(15) no
C32 C31 C30 120.81(19) no
C32 C31 H31 119.9(16) no
C30 C31 H31 119.3(16) no
C31 C32 C33 121.21(19) no
C31 C32 H32 119.8(14) no
C33 C32 H32 119.0(14) no
C34 C33 C32 116.73(19) no
C34 C33 H33 121.6(14) no
C32 C33 H33 121.7(14) no
C29 C34 C33 122.79(18) no
C29 C34 S2 107.14(14) no
C33 C34 S2 130.04(15) no
O6 S2 O7 114.77(9) no
O6 S2 N6 112.31(10) no
O7 S2 N6 110.67(9) no
O6 S2 C34 111.56(9) no
O7 S2 C34 109.38(9) no
N6 S2 C34 96.70(9) no

loop_
_geom_bond_atom_site_label_1
_geom_bond_atom_site_label_2
_geom_bond_site_symmetry_2
_geom_bond_distance
_geom_bond_publ_flag
Co1 N1 . 2.1688(17) yes
Co1 N2 . 2.1339(16) yes
Co1 N3 . 2.1482(16) yes
Co1 N4 . 2.1516(16) yes
Co1 N5 . 2.1403(17) yes
Co1 O4 . 2.0565(15) yes
N1 C1 . 1.366(2) yes
N1 S1 . 1.6465(16) yes
C1 O1 . 1.242(2) no
C1 C2 . 1.496(3) no
C2 C7 . 1.382(3) no
C2 C3 . 1.394(3) no
C3 C4 . 1.391(3) no
C3 H3 . .93(2) no
C4 C5 . 1.395(3) no
C4 H4 . .99(3) no
C5 C6 . 1.400(3) no
C5 H5 . .96(3) no
C6 C7 . 1.386(3) no
C6 H6 . .98(3) no
C7 S1 . 1.7712(19) no
S1 O3 . 1.4436(14) no
S1 O2 . 1.4480(15) no
N2 C8 . 1.342(2) no
N2 C12 . 1.350(2) no
C8 C9 . 1.389(3) no
C8 H8 . .95(2) no
C9 C10 . 1.388(3) no
C9 H9 . .95(3) no
C10 C11 . 1.386(3) no
C10 H10 . .94(3) no
C11 C12 . 1.392(3) no
C11 H11 . .93(2) no
C12 C13 . 1.492(3) no
C13 N3 . 1.351(2) no
C13 C14 . 1.399(3) no
C14 C15 . 1.394(3) no
C14 H14 . .92(3) no
C15 C16 . 1.381(3) no
C15 H15 . .97(3) no
C16 C17 . 1.390(3) no
C16 H16 . .93(3) no
C17 N3 . 1.345(3) no
C17 H17 . .98(2) no
N4 C18 . 1.341(3) no
N4 C22 . 1.360(3) no
C18 C19 . 1.393(3) no
C18 H18 . .96(2) no
C19 C20 . 1.391(3) no
C19 H19 . .98(2) no
C20 C21 . 1.392(3) no
C20 H20 . .94(2) no
C21 C22 . 1.396(3) no
C21 H21 . .97(2) no
C22 C23 . 1.491(3) no
C23 N5 . 1.353(2) no
C23 C24 . 1.392(3) no
C24 C25 . 1.389(3) no
C24 H24 . .92(2) no
C25 C26 . 1.393(3) no
C25 H25 . .95(2) no
C26 C27 . 1.385(3) no
C26 H26 . .94(3) no
C27 N5 . 1.343(3) no
C27 H27 . .94(2) no
N6 C28 . 1.364(3) yes
N6 S2 . 1.6180(18) yes
C28 O5 . 1.238(2) no
C28 C29 . 1.510(3) no
C29 C30 . 1.385(3) no
C29 C34 . 1.387(3) no
C30 C31 . 1.396(3) no
C30 H30 . .94(2) no
C31 C32 . 1.390(3) no
C31 H31 . .90(3) no
C32 C33 . 1.398(3) no
C32 H32 . .98(2) no
C33 C34 . 1.388(3) no
C33 H33 . .93(2) no
C34 S2 . 1.7730(19) no
S2 O6 . 1.4428(16) no
S2 O7 . 1.4515(15) no
O4 H4A . .81(3) yes
O4 H4B . .95(3) yes
